data_4346838
loop_
_publ_author_name
'Liang, Lan-Chang'
'Chou, Kuan-Wei'
'Su, Wei-Jia'
'Chen, Han-Sheng'
'Hsu, Yu-Lin'

_publ_section_title
;
 Homo- and Heteropolynuclear Clusters of Phosphine Triphenolates.
;
_journal_issue 23
_journal_name_full 'Inorganic chemistry'
_journal_page_first 11526
_journal_page_last 11534
_journal_paper_doi 10.1021/acs.inorgchem.5b02208
_journal_volume 54
_journal_year 2015
_chemical_formula_moiety 'C94 H140 Cl4 Li2 Ni2 O8 P2'
_chemical_formula_sum 'C94 H140 Cl4 Li2 Ni2 O8 P2'
_chemical_formula_weight 1733.10
_space_group_IT_number 14
_space_group_name_Hall '-P 2yn'
_space_group_name_H-M_alt 'P 1 21/n 1'
_symmetry_cell_setting monoclinic
_symmetry_space_group_name_H-M 'P 1 21/n 1'
_atom_sites_solution_hydrogens geom
_atom_sites_solution_primary direct
_atom_sites_solution_secondary difmap
_audit_creation_method SHELXL-97
_cell_angle_alpha 90.00
_cell_angle_beta 95.4390(10)
_cell_angle_gamma 90.00
_cell_formula_units_Z 4
_cell_length_a 14.4092(2)
_cell_length_b 27.3111(5)
_cell_length_c 26.0713(5)
_cell_measurement_reflns_used 93516
_cell_measurement_temperature 200(2)
_cell_measurement_theta_max 25.35
_cell_measurement_theta_min 2.037
_cell_volume 10213.7(3)
_computing_cell_refinement 'HKL Scalepack (Otwinowski & Minor 1997)'
_computing_data_collection 'Collect (Nonius BV, 1997-2000)'
_computing_data_reduction 'HKL Denzo and Scalepack'
_computing_molecular_graphics 'Ortep-3 for Windows (Farrugia, 1997)'
_computing_publication_material 'WinGX publication routines (Farrugia, 1999)'
_computing_structure_refinement 'SHELXL-97 (Sheldrick, 1997)'
_computing_structure_solution 'SHELXS-86 (Sheldrick, 1986)'
_diffrn_ambient_temperature 200(2)
_diffrn_detector_area_resol_mean 9
_diffrn_measured_fraction_theta_full 0.986
_diffrn_measured_fraction_theta_max 0.986
_diffrn_measurement_device_type KappaCCD
_diffrn_measurement_method 'CCD rotation images, thick slices'
_diffrn_radiation_monochromator graphite
_diffrn_radiation_source 'fine-focus sealed tube'
_diffrn_radiation_type MoK\a
_diffrn_radiation_wavelength 0.71073
_diffrn_reflns_av_R_equivalents 0.1044
_diffrn_reflns_av_sigmaI/netI 0.1384
_diffrn_reflns_limit_h_max 17
_diffrn_reflns_limit_h_min -17
_diffrn_reflns_limit_k_max 32
_diffrn_reflns_limit_k_min -32
_diffrn_reflns_limit_l_max 31
_diffrn_reflns_limit_l_min -29
_diffrn_reflns_number 69054
_diffrn_reflns_theta_full 25.37
_diffrn_reflns_theta_max 25.37
_diffrn_reflns_theta_min 2.06
_exptl_absorpt_coefficient_mu 0.552
_exptl_absorpt_correction_T_max 0.9935
_exptl_absorpt_correction_T_min 0.8276
_exptl_absorpt_correction_type multi-scan
_exptl_absorpt_process_details
;
 ?
;
_exptl_crystal_colour brown-red
_exptl_crystal_density_diffrn 1.127
_exptl_crystal_density_method 'not measured'
_exptl_crystal_description prism
_exptl_crystal_F_000 3712
_exptl_crystal_size_max 0.24
_exptl_crystal_size_mid 0.18
_exptl_crystal_size_min 0.1
_platon_squeeze_details ' ?'
_refine_diff_density_max 1.649
_refine_diff_density_min -0.610
_refine_diff_density_rms 0.122
_refine_ls_extinction_method none
_refine_ls_goodness_of_fit_ref 1.000
_refine_ls_hydrogen_treatment constr
_refine_ls_matrix_type full
_refine_ls_number_parameters 976
_refine_ls_number_reflns 18494
_refine_ls_number_restraints 0
_refine_ls_restrained_S_all 1.000
_refine_ls_R_factor_all 0.1691
_refine_ls_R_factor_gt 0.0965
_refine_ls_shift/su_max 0.008
_refine_ls_shift/su_mean 0.001
_refine_ls_structure_factor_coef Fsqd
_refine_ls_weighting_details 'calc w=1/[\s^2^(Fo^2^)+(0.1714P)^2^+0.0000P] where P=(Fo^2^+2Fc^2^)/3'
_refine_ls_weighting_scheme calc
_refine_ls_wR_factor_gt 0.2555
_refine_ls_wR_factor_ref 0.2924
_reflns_number_gt 9879
_reflns_number_total 18494
_reflns_threshold_expression >2sigma(I)
_cod_data_source_file ic5b02208_si_002.cif
_cod_data_source_block 7966
_cod_original_sg_symbol_H-M 'P 21/n'
_cod_database_code 4346838

loop_
_symmetry_equiv_pos_as_xyz
'x, y, z'
'-x+1/2, y+1/2, -z+1/2'
'-x, -y, -z'
'x-1/2, -y-1/2, z-1/2'

loop_
_atom_site_label
_atom_site_type_symbol
_atom_site_fract_x
_atom_site_fract_y
_atom_site_fract_z
_atom_site_U_iso_or_equiv
_atom_site_adp_type
_atom_site_occupancy
_atom_site_symmetry_multiplicity
_atom_site_calc_flag
_atom_site_refinement_flags
_atom_site_disorder_assembly
_atom_site_disorder_group
C1 C 0.2817(4) 0.1579(2) 0.4187(2) 0.0341(15) Uani 1 1 d . A .
C2 C 0.2719(5) 0.2018(3) 0.4460(2) 0.0406(16) Uani 1 1 d . A .
C3 C 0.3458(5) 0.2170(3) 0.4822(2) 0.0419(16) Uani 1 1 d . . .
C4 C 0.3425(5) 0.2656(3) 0.5111(3) 0.055(2) Uani 1 1 d . . .
C5 C 0.3302(6) 0.3088(3) 0.4715(3) 0.063(2) Uani 1 1 d . . .
H5A H 0.3272 0.3392 0.4896 0.094 Uiso 1 1 calc R . .
H5B H 0.2737 0.3042 0.4494 0.094 Uiso 1 1 calc R . .
H5C H 0.3823 0.3094 0.4511 0.094 Uiso 1 1 calc R . .
C6 C 0.2620(6) 0.2643(3) 0.5462(3) 0.065(2) Uani 1 1 d . . .
H6A H 0.2598 0.2948 0.5644 0.098 Uiso 1 1 calc R . .
H6B H 0.2722 0.2380 0.5705 0.098 Uiso 1 1 calc R . .
H6C H 0.2040 0.2592 0.5256 0.098 Uiso 1 1 calc R . .
C7 C 0.4345(6) 0.2768(4) 0.5460(3) 0.076(3) Uani 1 1 d . . .
H7A H 0.4282 0.3073 0.5636 0.114 Uiso 1 1 calc R . .
H7B H 0.4857 0.2788 0.5251 0.114 Uiso 1 1 calc R . .
H7C H 0.4460 0.2510 0.5709 0.114 Uiso 1 1 calc R . .
C8 C 0.4199(5) 0.1843(3) 0.4919(3) 0.052(2) Uani 1 1 d . . .
H8 H 0.4681 0.1935 0.5163 0.063 Uiso 1 1 calc R . .
C9 C 0.4277(5) 0.1389(3) 0.4680(3) 0.0484(19) Uani 1 1 d . A .
C10 C 0.5073(5) 0.1029(3) 0.4838(3) 0.058(2) Uani 1 1 d . . .
C11 C 0.5884(12) 0.1323(6) 0.5172(7) 0.071(4) Uiso 0.60 1 d P A 1
H11A H 0.5645 0.1456 0.5474 0.107 Uiso 0.60 1 calc PR A 1
H11B H 0.6103 0.1585 0.4969 0.107 Uiso 0.60 1 calc PR A 1
H11C H 0.6391 0.1105 0.5273 0.107 Uiso 0.60 1 calc PR A 1
C12 C 0.4701(11) 0.0624(6) 0.5174(6) 0.062(4) Uiso 0.60 1 d P A 1
H12A H 0.4443 0.0769 0.5464 0.093 Uiso 0.60 1 calc PR A 1
H12B H 0.5201 0.0408 0.5293 0.093 Uiso 0.60 1 calc PR A 1
H12C H 0.4226 0.0441 0.4973 0.093 Uiso 0.60 1 calc PR A 1
C13 C 0.5470(12) 0.0820(6) 0.4379(6) 0.075(4) Uiso 0.60 1 d P A 1
H13A H 0.5964 0.0597 0.4489 0.112 Uiso 0.60 1 calc PR A 1
H13B H 0.5709 0.1079 0.4181 0.112 Uiso 0.60 1 calc PR A 1
H13C H 0.4990 0.0648 0.4170 0.112 Uiso 0.60 1 calc PR A 1
C11A C 0.598(2) 0.1221(12) 0.4914(14) 0.114(11) Uiso 0.40 1 d P A 2
H11D H 0.6105 0.1414 0.4621 0.171 Uiso 0.40 1 calc PR A 2
H11E H 0.6422 0.0958 0.4958 0.171 Uiso 0.40 1 calc PR A 2
H11F H 0.6035 0.1424 0.5217 0.171 Uiso 0.40 1 calc PR A 2
C12A C 0.497(2) 0.0778(10) 0.5318(10) 0.083(8) Uiso 0.40 1 d P A 2
H12D H 0.4389 0.0606 0.5294 0.125 Uiso 0.40 1 calc PR A 2
H12E H 0.4986 0.1013 0.5593 0.125 Uiso 0.40 1 calc PR A 2
H12F H 0.5475 0.0550 0.5387 0.125 Uiso 0.40 1 calc PR A 2
C13A C 0.5101(19) 0.0550(10) 0.4385(9) 0.083(7) Uiso 0.40 1 d P A 2
H13D H 0.4483 0.0424 0.4303 0.125 Uiso 0.40 1 calc PR A 2
H13E H 0.5500 0.0293 0.4527 0.125 Uiso 0.40 1 calc PR A 2
H13F H 0.5337 0.0673 0.4077 0.125 Uiso 0.40 1 calc PR A 2
C14 C 0.3575(5) 0.1268(3) 0.4308(2) 0.0428(17) Uani 1 1 d . . .
H14 H 0.3606 0.0972 0.4134 0.051 Uiso 1 1 calc R A .
C15 C 0.1182(4) 0.1004(2) 0.3659(2) 0.0337(15) Uani 1 1 d . A .
C16 C 0.0232(5) 0.1109(2) 0.3709(2) 0.0372(15) Uani 1 1 d . A .
C17 C -0.0394(5) 0.0719(2) 0.3791(2) 0.0406(16) Uani 1 1 d . . .
C18 C -0.1398(5) 0.0804(2) 0.3919(3) 0.0468(18) Uani 1 1 d . . .
C19 C -0.1384(5) 0.1115(3) 0.4400(3) 0.0510(19) Uani 1 1 d . . .
H19A H -0.2011 0.1169 0.4483 0.076 Uiso 1 1 calc R . .
H19B H -0.1094 0.1424 0.4342 0.076 Uiso 1 1 calc R . .
H19C H -0.1037 0.0950 0.4681 0.076 Uiso 1 1 calc R . .
C20 C -0.1968(5) 0.1053(3) 0.3469(3) 0.055(2) Uani 1 1 d . . .
H20A H -0.2594 0.1104 0.3554 0.082 Uiso 1 1 calc R . .
H20B H -0.1977 0.0848 0.3169 0.082 Uiso 1 1 calc R . .
H20C H -0.1691 0.1363 0.3399 0.082 Uiso 1 1 calc R . .
C21 C -0.1905(6) 0.0322(3) 0.4023(4) 0.073(3) Uani 1 1 d . . .
H21A H -0.2528 0.0393 0.4103 0.110 Uiso 1 1 calc R . .
H21B H -0.1575 0.0155 0.4308 0.110 Uiso 1 1 calc R . .
H21C H -0.1929 0.0118 0.3722 0.110 Uiso 1 1 calc R . .
C22 C 0.0002(5) 0.0244(3) 0.3793(3) 0.0455(17) Uani 1 1 d . . .
H22 H -0.0386 -0.0019 0.3851 0.055 Uiso 1 1 calc R . .
C23 C 0.0924(5) 0.0137(2) 0.3716(2) 0.0406(16) Uani 1 1 d . B .
C24 C 0.1248(6) -0.0396(3) 0.3726(3) 0.055(2) Uani 1 1 d . . .
C25 C 0.1046(10) -0.0623(5) 0.4248(5) 0.052(3) Uiso 0.60 1 d P B 3
H25A H 0.1379 -0.0444 0.4524 0.078 Uiso 0.60 1 calc PR B 3
H25B H 0.1245 -0.0958 0.4261 0.078 Uiso 0.60 1 calc PR B 3
H25C H 0.0390 -0.0606 0.4282 0.078 Uiso 0.60 1 calc PR B 3
C26 C 0.0688(10) -0.0680(5) 0.3304(6) 0.064(4) Uiso 0.60 1 d P B 3
H26A H 0.0893 -0.1014 0.3309 0.096 Uiso 0.60 1 calc PR B 3
H26B H 0.0776 -0.0536 0.2976 0.096 Uiso 0.60 1 calc PR B 3
H26C H 0.0039 -0.0668 0.3359 0.096 Uiso 0.60 1 calc PR B 3
C27 C 0.2311(10) -0.0430(5) 0.3656(6) 0.058(4) Uiso 0.60 1 d P B 3
H27A H 0.2660 -0.0260 0.3933 0.086 Uiso 0.60 1 calc PR B 3
H27B H 0.2428 -0.0283 0.3334 0.086 Uiso 0.60 1 calc PR B 3
H27C H 0.2498 -0.0767 0.3658 0.086 Uiso 0.60 1 calc PR B 3
C25A C 0.158(2) -0.0526(12) 0.4315(12) 0.113(10) Uiso 0.40 1 d P B 4
H25D H 0.1072 -0.0482 0.4522 0.169 Uiso 0.40 1 calc PR B 4
H25E H 0.2087 -0.0314 0.4437 0.169 Uiso 0.40 1 calc PR B 4
H25F H 0.1788 -0.0861 0.4338 0.169 Uiso 0.40 1 calc PR B 4
C26A C 0.042(3) -0.0777(17) 0.3605(19) 0.180(18) Uiso 0.40 1 d P B 4
H26D H -0.0102 -0.0682 0.3785 0.271 Uiso 0.40 1 calc PR B 4
H26E H 0.0625 -0.1098 0.3716 0.271 Uiso 0.40 1 calc PR B 4
H26F H 0.0239 -0.0782 0.3241 0.271 Uiso 0.40 1 calc PR B 4
C27A C 0.201(2) -0.0520(11) 0.3395(12) 0.102(9) Uiso 0.40 1 d P B 4
H27D H 0.2144 -0.0863 0.3423 0.153 Uiso 0.40 1 calc PR B 4
H27E H 0.2557 -0.0335 0.3507 0.153 Uiso 0.40 1 calc PR B 4
H27F H 0.1810 -0.0440 0.3043 0.153 Uiso 0.40 1 calc PR B 4
C28 C 0.1496(5) 0.0524(2) 0.3650(2) 0.0384(16) Uani 1 1 d . . .
H28 H 0.2115 0.0465 0.3597 0.046 Uiso 1 1 calc R B .
C29 C 0.2418(4) 0.1601(2) 0.3073(2) 0.0319(14) Uani 1 1 d . A .
C30 C 0.1868(4) 0.1800(2) 0.2644(2) 0.0357(15) Uani 1 1 d . A .
C31 C 0.2252(4) 0.1812(3) 0.2161(2) 0.0395(16) Uani 1 1 d . . .
C32 C 0.1684(5) 0.2007(3) 0.1677(2) 0.0508(19) Uani 1 1 d . . .
C33 C 0.1343(6) 0.2526(3) 0.1743(3) 0.066(2) Uani 1 1 d . . .
H33A H 0.1867 0.2738 0.1828 0.099 Uiso 1 1 calc R . .
H33B H 0.0938 0.2535 0.2015 0.099 Uiso 1 1 calc R . .
H33C H 0.1008 0.2634 0.1427 0.099 Uiso 1 1 calc R . .
C34 C 0.0854(5) 0.1667(4) 0.1545(3) 0.0713(19) Uani 1 1 d . . .
H34A H 0.1074 0.1338 0.1506 0.107 Uiso 1 1 calc R . .
H34B H 0.0518 0.1772 0.1229 0.107 Uiso 1 1 calc R . .
H34C H 0.0450 0.1676 0.1817 0.107 Uiso 1 1 calc R . .
C35 C 0.2239(5) 0.2009(4) 0.1202(3) 0.0713(19) Uani 1 1 d . . .
H35A H 0.2469 0.1685 0.1146 0.107 Uiso 1 1 calc R . .
H35B H 0.2754 0.2231 0.1258 0.107 Uiso 1 1 calc R . .
H35C H 0.1841 0.2111 0.0905 0.107 Uiso 1 1 calc R . .
C36 C 0.3143(4) 0.1636(3) 0.2147(2) 0.0426(17) Uani 1 1 d . . .
H36 H 0.3394 0.1643 0.1832 0.051 Uiso 1 1 calc R . .
C37 C 0.3701(4) 0.1448(2) 0.2568(2) 0.0387(16) Uani 1 1 d . . .
C38 C 0.4703(5) 0.1252(3) 0.2537(3) 0.0485(18) Uani 1 1 d . . .
C39 C 0.5032(6) 0.1287(5) 0.2003(4) 0.100(4) Uani 1 1 d . . .
H39A H 0.5649 0.1153 0.2008 0.150 Uiso 1 1 calc R . .
H39B H 0.5039 0.1624 0.1898 0.150 Uiso 1 1 calc R . .
H39C H 0.4617 0.1105 0.1764 0.150 Uiso 1 1 calc R . .
C40 C 0.4783(7) 0.0710(3) 0.2711(4) 0.081(3) Uani 1 1 d . . .
H40A H 0.5406 0.0596 0.2683 0.121 Uiso 1 1 calc R . .
H40B H 0.4351 0.0515 0.2495 0.121 Uiso 1 1 calc R . .
H40C H 0.4640 0.0684 0.3062 0.121 Uiso 1 1 calc R . .
C41 C 0.5386(5) 0.1546(4) 0.2914(3) 0.073(2) Uani 1 1 d . . .
H41A H 0.6008 0.1424 0.2898 0.109 Uiso 1 1 calc R . .
H41B H 0.5212 0.1509 0.3259 0.109 Uiso 1 1 calc R . .
H41C H 0.5363 0.1886 0.2820 0.109 Uiso 1 1 calc R . .
C42 C 0.3316(4) 0.1429(2) 0.3036(2) 0.0367(15) Uani 1 1 d . . .
H42 H 0.3660 0.1301 0.3325 0.044 Uiso 1 1 calc R . .
C43 C 0.1562(5) 0.3533(2) 0.3428(2) 0.0415(17) Uani 1 1 d . A .
C44 C 0.2267(5) 0.3249(3) 0.3236(2) 0.0428(17) Uani 1 1 d . A .
C45 C 0.3134(5) 0.3478(3) 0.3156(3) 0.0447(17) Uani 1 1 d . . .
C46 C 0.3933(5) 0.3179(3) 0.2986(3) 0.0462(17) Uani 1 1 d . . .
C47 C 0.3676(6) 0.2970(3) 0.2461(3) 0.064(2) Uani 1 1 d . . .
H47A H 0.4190 0.2784 0.2356 0.096 Uiso 1 1 calc R . .
H47B H 0.3531 0.3232 0.2221 0.096 Uiso 1 1 calc R . .
H47C H 0.3142 0.2761 0.2470 0.096 Uiso 1 1 calc R . .
C48 C 0.4188(5) 0.2780(3) 0.3393(3) 0.061(2) Uani 1 1 d . . .
H48A H 0.4344 0.2931 0.3723 0.092 Uiso 1 1 calc R . .
H48B H 0.4712 0.2596 0.3297 0.092 Uiso 1 1 calc R . .
H48C H 0.3666 0.2565 0.3413 0.092 Uiso 1 1 calc R . .
C49 C 0.4823(5) 0.3499(3) 0.2967(3) 0.061(2) Uani 1 1 d . . .
H49A H 0.4996 0.3636 0.3302 0.092 Uiso 1 1 calc R . .
H49B H 0.4699 0.3758 0.2721 0.092 Uiso 1 1 calc R . .
H49C H 0.5324 0.3300 0.2867 0.092 Uiso 1 1 calc R . .
C50 C 0.3173(5) 0.3979(3) 0.3222(3) 0.0501(18) Uani 1 1 d . . .
H50 H 0.3723 0.4134 0.3153 0.060 Uiso 1 1 calc R . .
C51 C 0.2452(5) 0.4279(3) 0.3385(3) 0.0441(17) Uani 1 1 d . . .
C52 C 0.2581(6) 0.4838(3) 0.3433(3) 0.060(2) Uani 1 1 d . . .
C53 C 0.3393(6) 0.4950(3) 0.3836(3) 0.079(3) Uani 1 1 d . . .
H53A H 0.3948 0.4795 0.3739 0.118 Uiso 1 1 calc R . .
H53B H 0.3253 0.4828 0.4165 0.118 Uiso 1 1 calc R . .
H53C H 0.3487 0.5298 0.3858 0.118 Uiso 1 1 calc R . .
C54 C 0.2772(6) 0.5057(3) 0.2914(3) 0.068(2) Uani 1 1 d . . .
H54A H 0.3309 0.4901 0.2794 0.103 Uiso 1 1 calc R . .
H54B H 0.2886 0.5402 0.2953 0.103 Uiso 1 1 calc R . .
H54C H 0.2242 0.5004 0.2668 0.103 Uiso 1 1 calc R . .
C55 C 0.1714(7) 0.5080(3) 0.3598(4) 0.076(3) Uani 1 1 d . . .
H55A H 0.1570 0.4944 0.3921 0.114 Uiso 1 1 calc R . .
H55B H 0.1202 0.5025 0.3342 0.114 Uiso 1 1 calc R . .
H55C H 0.1820 0.5426 0.3638 0.114 Uiso 1 1 calc R . .
C56 C 0.1654(5) 0.4045(3) 0.3497(2) 0.0436(17) Uani 1 1 d . . .
H56 H 0.1171 0.4224 0.3620 0.052 Uiso 1 1 calc R . .
C57 C 0.0571(4) 0.3195(2) 0.4302(2) 0.0324(14) Uani 1 1 d . A .
C58 C 0.0197(4) 0.2798(2) 0.4553(2) 0.0349(15) Uani 1 1 d . A .
C59 C 0.0094(4) 0.2831(2) 0.5091(2) 0.0369(15) Uani 1 1 d . . .
C60 C -0.0294(5) 0.2403(3) 0.5393(2) 0.0453(17) Uani 1 1 d . . .
C61 C 0.0282(6) 0.1943(3) 0.5350(3) 0.054(2) Uani 1 1 d . . .
H61A H 0.0022 0.1682 0.5538 0.081 Uiso 1 1 calc R . .
H61B H 0.0912 0.2003 0.5490 0.081 Uiso 1 1 calc R . .
H61C H 0.0277 0.1851 0.4994 0.081 Uiso 1 1 calc R . .
C62 C -0.1311(5) 0.2302(3) 0.5195(3) 0.0534(19) Uani 1 1 d . . .
H62A H -0.1544 0.2035 0.5384 0.080 Uiso 1 1 calc R . .
H62B H -0.1347 0.2219 0.4835 0.080 Uiso 1 1 calc R . .
H62C H -0.1679 0.2589 0.5239 0.080 Uiso 1 1 calc R . .
C63 C -0.0259(6) 0.2516(3) 0.5971(2) 0.056(2) Uani 1 1 d . . .
H63A H -0.0508 0.2244 0.6147 0.084 Uiso 1 1 calc R . .
H63B H -0.0621 0.2804 0.6023 0.084 Uiso 1 1 calc R . .
H63C H 0.0376 0.2571 0.6106 0.084 Uiso 1 1 calc R . .
C64 C 0.0358(5) 0.3270(3) 0.5326(2) 0.0410(17) Uani 1 1 d . . .
H64 H 0.0270 0.3302 0.5673 0.049 Uiso 1 1 calc R . .
C65 C 0.0742(5) 0.3667(3) 0.5093(3) 0.0494(19) Uani 1 1 d . . .
C66 C 0.1021(6) 0.4133(3) 0.5398(3) 0.062(2) Uani 1 1 d . . .
C67 C 0.0163(7) 0.4360(4) 0.5597(4) 0.087(3) Uani 1 1 d . . .
H67A H -0.0132 0.4125 0.5801 0.131 Uiso 1 1 calc R . .
H67B H -0.0265 0.4458 0.5310 0.131 Uiso 1 1 calc R . .
H67C H 0.0343 0.4641 0.5803 0.131 Uiso 1 1 calc R . .
C68 C 0.1699(7) 0.4000(3) 0.5873(4) 0.086(3) Uani 1 1 d . . .
H68A H 0.1415 0.3760 0.6077 0.128 Uiso 1 1 calc R . .
H68B H 0.1840 0.4289 0.6075 0.128 Uiso 1 1 calc R . .
H68C H 0.2264 0.3869 0.5760 0.128 Uiso 1 1 calc R . .
C69 C 0.1453(9) 0.4512(4) 0.5070(4) 0.110(4) Uani 1 1 d . . .
H69A H 0.1606 0.4799 0.5272 0.165 Uiso 1 1 calc R . .
H69B H 0.1018 0.4596 0.4782 0.165 Uiso 1 1 calc R . .
H69C H 0.2009 0.4380 0.4947 0.165 Uiso 1 1 calc R . .
C70 C 0.0856(5) 0.3623(2) 0.4567(2) 0.0434(17) Uani 1 1 d . . .
H70 H 0.1120 0.3879 0.4395 0.052 Uiso 1 1 calc R . .
C71 C -0.0475(4) 0.3296(2) 0.3282(2) 0.0354(15) Uani 1 1 d . A .
C72 C -0.0860(4) 0.2904(2) 0.2976(2) 0.0350(15) Uani 1 1 d . A .
C73 C -0.1675(4) 0.2996(2) 0.2639(2) 0.0368(15) Uani 1 1 d . . .
C74 C -0.2099(5) 0.2601(2) 0.2266(2) 0.0420(17) Uani 1 1 d . . .
C75 C -0.1371(5) 0.2445(3) 0.1908(3) 0.0529(19) Uani 1 1 d . . .
H75A H -0.1165 0.2726 0.1730 0.079 Uiso 1 1 calc R . .
H75B H -0.1642 0.2211 0.1662 0.079 Uiso 1 1 calc R . .
H75C H -0.0849 0.2299 0.2107 0.079 Uiso 1 1 calc R . .
C76 C -0.2441(5) 0.2172(3) 0.2558(3) 0.0531(19) Uani 1 1 d . . .
H76A H -0.2888 0.2283 0.2783 0.080 Uiso 1 1 calc R . .
H76B H -0.1924 0.2022 0.2759 0.080 Uiso 1 1 calc R . .
H76C H -0.2728 0.1937 0.2319 0.080 Uiso 1 1 calc R . .
C77 C -0.2950(6) 0.2797(3) 0.1919(3) 0.064(2) Uani 1 1 d . . .
H77A H -0.2761 0.3070 0.1721 0.096 Uiso 1 1 calc R . .
H77B H -0.3423 0.2902 0.2131 0.096 Uiso 1 1 calc R . .
H77C H -0.3194 0.2543 0.1691 0.096 Uiso 1 1 calc R . .
C78 C -0.2044(5) 0.3472(3) 0.2648(2) 0.0430(17) Uani 1 1 d . . .
H78 H -0.2574 0.3536 0.2426 0.052 Uiso 1 1 calc R . .
C79 C -0.1691(5) 0.3853(3) 0.2955(3) 0.0452(17) Uani 1 1 d . C .
C80 C -0.2166(5) 0.4354(3) 0.2949(3) 0.056(2) Uani 1 1 d . . .
C81 C -0.3051(13) 0.4293(7) 0.3157(8) 0.096(6) Uiso 0.63(2) 1 d P C 5
H81A H -0.3365 0.4603 0.3157 0.144 Uiso 0.63(2) 1 calc PR C 5
H81B H -0.2950 0.4171 0.3503 0.144 Uiso 0.63(2) 1 calc PR C 5
H81C H -0.3426 0.4065 0.2948 0.144 Uiso 0.63(2) 1 calc PR C 5
C82 C -0.2300(13) 0.4538(6) 0.2362(6) 0.090(6) Uiso 0.63(2) 1 d P C 5
H82A H -0.1701 0.4579 0.2236 0.134 Uiso 0.63(2) 1 calc PR C 5
H82B H -0.2624 0.4846 0.2345 0.134 Uiso 0.63(2) 1 calc PR C 5
H82C H -0.2656 0.4301 0.2156 0.134 Uiso 0.63(2) 1 calc PR C 5
C83 C -0.1561(11) 0.4751(6) 0.3240(8) 0.078(5) Uiso 0.63(2) 1 d P C 5
H83A H -0.0979 0.4780 0.3091 0.117 Uiso 0.63(2) 1 calc PR C 5
H83B H -0.1445 0.4660 0.3596 0.117 Uiso 0.63(2) 1 calc PR C 5
H83C H -0.1883 0.5059 0.3214 0.117 Uiso 0.63(2) 1 calc PR C 5
C81A C -0.265(3) 0.4398(12) 0.3454(14) 0.105(11) Uiso 0.37(2) 1 d P C 6
H81D H -0.3109 0.4144 0.3464 0.158 Uiso 0.37(2) 1 calc PR C 6
H81E H -0.2947 0.4711 0.3466 0.158 Uiso 0.37(2) 1 calc PR C 6
H81F H -0.2194 0.4364 0.3745 0.158 Uiso 0.37(2) 1 calc PR C 6
C82A C -0.298(2) 0.4417(10) 0.2530(11) 0.084(10) Uiso 0.37(2) 1 d P C 6
H82D H -0.3373 0.4135 0.2524 0.126 Uiso 0.37(2) 1 calc PR C 6
H82E H -0.2734 0.4453 0.2201 0.126 Uiso 0.37(2) 1 calc PR C 6
H82F H -0.3327 0.4704 0.2601 0.126 Uiso 0.37(2) 1 calc PR C 6
C83A C -0.1501(16) 0.4773(9) 0.2980(11) 0.058(7) Uiso 0.37(2) 1 d P C 6
H83D H -0.1842 0.5075 0.2974 0.087 Uiso 0.37(2) 1 calc PR C 6
H83E H -0.1135 0.4762 0.2691 0.087 Uiso 0.37(2) 1 calc PR C 6
H83F H -0.1097 0.4751 0.3294 0.087 Uiso 0.37(2) 1 calc PR C 6
C84 C -0.0889(4) 0.3754(2) 0.3273(2) 0.0380(16) Uani 1 1 d . . .
H84 H -0.0623 0.4000 0.3485 0.046 Uiso 1 1 calc R C .
C85 C -0.3012(5) 0.2173(3) 0.3978(3) 0.066(2) Uani 1 1 d . A .
H85A H -0.2865 0.1869 0.4161 0.079 Uiso 1 1 calc R . .
H85B H -0.3382 0.2097 0.3657 0.079 Uiso 1 1 calc R . .
C86 C -0.3529(7) 0.2500(3) 0.4291(5) 0.093(2) Uani 1 1 d . . .
H86A H -0.4195 0.2466 0.4202 0.112 Uiso 1 1 calc R . .
H86B H -0.3390 0.2427 0.4654 0.112 Uiso 1 1 calc R . .
C87 C -0.3225(6) 0.2986(4) 0.4176(5) 0.093(2) Uani 1 1 d . . .
H87A H -0.3201 0.3190 0.4482 0.112 Uiso 1 1 calc R . .
H87B H -0.3652 0.3134 0.3911 0.112 Uiso 1 1 calc R . .
C88 C -0.2272(5) 0.2940(3) 0.3994(3) 0.0503(18) Uani 1 1 d . A .
H88A H -0.2224 0.3140 0.3690 0.060 Uiso 1 1 calc R . .
H88B H -0.1799 0.3044 0.4261 0.060 Uiso 1 1 calc R . .
C89 C -0.1341(6) 0.1085(4) 0.2082(4) 0.078(3) Uani 1 1 d . A .
H89A H -0.1873 0.0977 0.2254 0.094 Uiso 1 1 calc R . .
H89B H -0.1515 0.1382 0.1893 0.094 Uiso 1 1 calc R . .
C90 C -0.1095(8) 0.0719(4) 0.1737(4) 0.112(4) Uani 1 1 d . . .
H90A H -0.0994 0.0862 0.1407 0.135 Uiso 1 1 calc R . .
H90B H -0.1589 0.0477 0.1684 0.135 Uiso 1 1 calc R . .
C91 C -0.0240(7) 0.0490(4) 0.1967(4) 0.098(4) Uani 1 1 d . . .
H91A H 0.0236 0.0498 0.1728 0.118 Uiso 1 1 calc R . .
H91B H -0.0356 0.0151 0.2053 0.118 Uiso 1 1 calc R . .
C92 C 0.0063(6) 0.0768(3) 0.2434(3) 0.056(2) Uani 1 1 d . A .
H92A H 0.0040 0.0563 0.2736 0.067 Uiso 1 1 calc R . .
H92B H 0.0698 0.0882 0.2421 0.067 Uiso 1 1 calc R . .
C93 C 0.2170(7) 0.1092(4) 0.5364(4) 0.093(3) Uani 1 1 d . . .
H93A H 0.2745 0.1059 0.5201 0.111 Uiso 1 1 calc R D 7
H93B H 0.1971 0.1430 0.5315 0.111 Uiso 1 1 calc R D 7
C94 C 0.0366(12) 0.3782(6) 0.2082(6) 0.063(4) Uiso 0.50 1 d P . .
H94A H 0.0969 0.3624 0.2080 0.076 Uiso 0.50 1 calc PR . .
H94B H 0.0064 0.3651 0.2369 0.076 Uiso 0.50 1 calc PR . .
Ni1 Ni 0.09310(5) 0.20102(3) 0.39884(3) 0.0309(2) Uani 1 1 d . A .
Ni2 Ni 0.09025(5) 0.25400(3) 0.31522(3) 0.0314(2) Uani 1 1 d . A .
P1 P 0.18930(11) 0.15459(6) 0.36752(6) 0.0323(4) Uani 1 1 d . . .
P2 P 0.06459(12) 0.31506(6) 0.36108(6) 0.0336(4) Uani 1 1 d . . .
Cl1 Cl 0.1340(3) 0.07324(11) 0.50121(10) 0.1146(11) Uani 1 1 d . E .
Cl2A Cl 0.2440(5) 0.1013(2) 0.5994(2) 0.0811(17) Uiso 0.45 1 d P E 7
Cl2 Cl 0.1957(4) 0.10560(18) 0.60108(18) 0.0801(14) Uiso 0.55 1 d P E 8
Cl3 Cl -0.0265(6) 0.3655(3) 0.1545(3) 0.136(2) Uiso 0.50 1 d P . .
Cl4 Cl 0.0534(4) 0.4444(2) 0.2171(2) 0.1059(17) Uiso 0.50 1 d P . .
O1 O 0.1945(3) 0.22883(15) 0.43860(15) 0.0360(10) Uani 1 1 d . . .
O2 O -0.0043(3) 0.15901(14) 0.36751(15) 0.0337(10) Uani 1 1 d . . .
O3 O 0.1021(3) 0.19767(15) 0.27066(15) 0.0341(10) Uani 1 1 d . . .
O4 O 0.2122(3) 0.27721(15) 0.31396(16) 0.0381(10) Uani 1 1 d . . .
O5 O -0.0038(3) 0.23867(15) 0.42818(15) 0.0335(10) Uani 1 1 d . . .
O6 O -0.0445(3) 0.24560(14) 0.30403(15) 0.0323(10) Uani 1 1 d . . .
O7 O -0.2158(3) 0.24262(18) 0.38746(18) 0.0481(12) Uani 1 1 d . . .
O8 O -0.0570(3) 0.11805(17) 0.24537(17) 0.0485(12) Uani 1 1 d . . .
Li1 Li -0.0895(8) 0.2189(4) 0.3742(4) 0.042(3) Uani 1 1 d . A .
Li2 Li -0.0149(7) 0.1744(4) 0.2884(4) 0.041(3) Uani 1 1 d . A .

loop_
_atom_site_aniso_label
_atom_site_aniso_U_11
_atom_site_aniso_U_22
_atom_site_aniso_U_33
_atom_site_aniso_U_23
_atom_site_aniso_U_13
_atom_site_aniso_U_12
C1 0.026(3) 0.048(4) 0.029(3) 0.003(3) 0.003(3) -0.002(3)
C2 0.032(4) 0.059(4) 0.032(3) 0.007(3) 0.002(3) -0.002(4)
C3 0.031(4) 0.059(5) 0.034(3) -0.001(3) -0.002(3) -0.002(4)
C4 0.039(4) 0.079(5) 0.044(4) -0.016(4) -0.016(3) 0.002(4)
C5 0.061(5) 0.069(5) 0.055(5) -0.012(4) -0.011(4) -0.014(4)
C6 0.060(5) 0.084(6) 0.048(4) -0.023(4) -0.013(4) 0.008(5)
C7 0.058(6) 0.094(7) 0.073(6) -0.021(5) -0.015(5) 0.001(5)
C8 0.036(4) 0.085(6) 0.036(4) 0.006(4) 0.000(3) -0.001(4)
C9 0.034(4) 0.074(5) 0.036(4) 0.010(4) -0.001(3) 0.008(4)
C10 0.034(4) 0.080(6) 0.059(5) 0.012(4) 0.000(4) 0.012(4)
C14 0.039(4) 0.051(4) 0.040(4) 0.005(3) 0.011(3) 0.010(4)
C15 0.032(4) 0.042(4) 0.028(3) 0.001(3) 0.007(3) -0.002(3)
C16 0.044(4) 0.039(4) 0.029(3) 0.002(3) 0.005(3) -0.002(3)
C17 0.038(4) 0.044(4) 0.040(4) 0.000(3) 0.004(3) 0.004(3)
C18 0.040(4) 0.039(4) 0.063(4) 0.005(3) 0.016(4) -0.012(3)
C19 0.042(4) 0.059(5) 0.055(4) 0.005(4) 0.021(4) 0.002(4)
C20 0.038(4) 0.058(5) 0.069(5) -0.001(4) 0.003(4) -0.002(4)
C21 0.052(5) 0.049(5) 0.123(8) 0.021(5) 0.031(5) -0.008(4)
C22 0.047(4) 0.040(4) 0.052(4) 0.005(3) 0.018(4) -0.001(4)
C23 0.052(4) 0.037(4) 0.033(3) 0.001(3) 0.007(3) 0.004(4)
C24 0.056(5) 0.048(4) 0.062(5) 0.008(4) 0.018(4) 0.000(4)
C28 0.033(4) 0.039(4) 0.043(4) 0.003(3) 0.005(3) 0.009(3)
C29 0.032(4) 0.033(3) 0.031(3) -0.005(3) 0.004(3) -0.006(3)
C30 0.029(4) 0.039(4) 0.039(3) 0.002(3) 0.000(3) -0.005(3)
C31 0.028(4) 0.060(4) 0.030(3) 0.007(3) -0.001(3) -0.001(3)
C32 0.032(4) 0.086(6) 0.034(4) 0.010(4) 0.006(3) 0.003(4)
C33 0.052(5) 0.083(6) 0.061(5) 0.026(4) -0.006(4) -0.014(5)
C34 0.043(3) 0.132(6) 0.038(3) 0.014(3) 0.000(3) 0.002(4)
C35 0.043(3) 0.132(6) 0.038(3) 0.014(3) 0.000(3) 0.002(4)
C36 0.028(4) 0.073(5) 0.028(3) 0.003(3) 0.002(3) -0.007(4)
C37 0.031(4) 0.043(4) 0.044(4) -0.002(3) 0.010(3) -0.006(3)
C38 0.030(4) 0.067(5) 0.050(4) 0.000(4) 0.007(3) 0.003(4)
C39 0.052(6) 0.175(11) 0.078(6) 0.019(7) 0.027(5) 0.026(7)
C40 0.068(6) 0.066(6) 0.110(7) -0.005(5) 0.024(6) 0.009(5)
C41 0.036(5) 0.102(7) 0.079(6) -0.011(5) 0.000(4) -0.002(5)
C42 0.033(4) 0.043(4) 0.033(3) -0.003(3) -0.002(3) 0.000(3)
C43 0.041(4) 0.045(4) 0.037(3) 0.001(3) -0.004(3) -0.014(4)
C44 0.040(4) 0.052(5) 0.036(3) 0.000(3) 0.002(3) -0.001(4)
C45 0.032(4) 0.053(5) 0.049(4) 0.002(3) 0.004(3) -0.012(4)
C46 0.036(4) 0.045(4) 0.059(4) -0.004(4) 0.013(4) -0.006(4)
C47 0.052(5) 0.073(6) 0.069(5) -0.010(4) 0.014(4) -0.011(4)
C48 0.043(5) 0.058(5) 0.083(6) 0.000(4) 0.009(4) 0.002(4)
C49 0.032(4) 0.066(5) 0.086(6) -0.001(4) 0.012(4) -0.014(4)
C50 0.035(4) 0.052(5) 0.063(5) 0.004(4) 0.005(4) -0.013(4)
C51 0.042(4) 0.043(4) 0.046(4) 0.004(3) 0.001(3) -0.008(4)
C52 0.062(5) 0.044(4) 0.077(5) 0.004(4) 0.020(5) -0.019(4)
C53 0.078(7) 0.083(6) 0.074(6) -0.015(5) -0.006(5) -0.033(5)
C54 0.067(6) 0.049(5) 0.091(6) 0.016(4) 0.016(5) -0.008(4)
C55 0.087(7) 0.046(5) 0.100(7) 0.001(5) 0.033(6) -0.007(5)
C56 0.043(4) 0.047(4) 0.042(4) -0.001(3) 0.008(3) -0.008(4)
C57 0.028(3) 0.035(3) 0.033(3) -0.007(3) -0.004(3) 0.004(3)
C58 0.027(3) 0.040(4) 0.038(3) -0.008(3) 0.003(3) 0.006(3)
C59 0.030(4) 0.051(4) 0.031(3) -0.008(3) 0.008(3) 0.006(3)
C60 0.047(4) 0.057(4) 0.033(3) 0.001(3) 0.008(3) 0.006(4)
C61 0.063(5) 0.054(5) 0.048(4) 0.016(3) 0.012(4) 0.000(4)
C62 0.042(4) 0.074(5) 0.045(4) 0.011(4) 0.007(3) 0.007(4)
C63 0.054(5) 0.082(6) 0.033(4) -0.002(4) 0.006(3) -0.003(4)
C64 0.038(4) 0.055(4) 0.030(3) 0.000(3) 0.005(3) 0.008(4)
C65 0.053(5) 0.056(5) 0.039(4) -0.016(3) 0.001(3) 0.009(4)
C66 0.073(6) 0.058(5) 0.054(5) -0.019(4) -0.005(4) 0.003(5)
C67 0.097(8) 0.079(6) 0.086(6) -0.028(5) 0.007(6) 0.019(6)
C68 0.084(7) 0.085(7) 0.082(6) -0.031(5) -0.022(6) -0.007(6)
C69 0.176(12) 0.069(6) 0.085(7) -0.029(6) 0.011(8) -0.049(8)
C70 0.046(4) 0.045(4) 0.038(4) -0.003(3) -0.001(3) 0.001(4)
C71 0.029(4) 0.040(4) 0.037(3) 0.001(3) 0.006(3) -0.005(3)
C72 0.031(4) 0.047(4) 0.027(3) 0.001(3) 0.004(3) 0.006(3)
C73 0.028(3) 0.046(4) 0.035(3) 0.002(3) 0.000(3) 0.001(3)
C74 0.041(4) 0.048(4) 0.036(3) -0.003(3) -0.005(3) 0.004(3)
C75 0.053(5) 0.063(5) 0.042(4) -0.007(3) -0.002(4) 0.002(4)
C76 0.050(5) 0.049(4) 0.060(5) -0.005(4) 0.005(4) -0.010(4)
C77 0.053(5) 0.080(6) 0.054(4) -0.012(4) -0.027(4) 0.011(4)
C78 0.032(4) 0.053(4) 0.043(4) 0.003(3) -0.001(3) 0.005(4)
C79 0.046(4) 0.046(4) 0.042(4) 0.007(3) 0.000(3) -0.001(4)
C80 0.049(5) 0.046(4) 0.070(5) -0.002(4) -0.005(4) 0.006(4)
C84 0.035(4) 0.040(4) 0.039(3) -0.008(3) 0.006(3) -0.002(3)
C85 0.042(5) 0.076(6) 0.079(6) 0.002(5) 0.012(4) -0.022(4)
C86 0.055(4) 0.082(5) 0.147(7) 0.002(5) 0.038(5) 0.010(4)
C87 0.055(4) 0.082(5) 0.147(7) 0.002(5) 0.038(5) 0.010(4)
C88 0.041(4) 0.055(5) 0.057(4) 0.004(4) 0.014(4) 0.005(4)
C89 0.052(5) 0.087(7) 0.088(6) -0.030(5) -0.028(5) 0.009(5)
C90 0.104(9) 0.116(9) 0.105(8) -0.052(7) -0.050(7) 0.004(7)
C91 0.055(6) 0.101(8) 0.133(9) -0.067(7) -0.024(6) 0.026(6)
C92 0.054(5) 0.060(5) 0.051(4) -0.010(4) 0.000(4) 0.008(4)
C93 0.066(6) 0.114(8) 0.104(8) 0.022(7) 0.036(6) 0.000(6)
Ni1 0.0270(4) 0.0380(5) 0.0277(4) -0.0005(3) 0.0028(3) -0.0004(4)
Ni2 0.0273(4) 0.0376(5) 0.0291(4) -0.0004(3) 0.0020(3) -0.0035(4)
P1 0.0291(9) 0.0394(9) 0.0289(8) 0.0019(7) 0.0045(7) 0.0015(8)
P2 0.0320(9) 0.0378(9) 0.0307(8) -0.0001(7) 0.0017(7) -0.0037(8)
Cl1 0.174(3) 0.098(2) 0.0694(15) 0.0083(14) -0.0034(18) -0.017(2)
O1 0.031(2) 0.042(2) 0.035(2) -0.0056(19) -0.0025(19) -0.002(2)
O2 0.032(2) 0.034(2) 0.035(2) 0.0040(18) 0.0004(19) 0.001(2)
O3 0.025(2) 0.044(3) 0.034(2) -0.0017(19) 0.0021(18) 0.002(2)
O4 0.034(3) 0.036(2) 0.044(2) -0.004(2) 0.000(2) -0.006(2)
O5 0.027(2) 0.042(2) 0.032(2) -0.0012(19) 0.0067(18) 0.000(2)
O6 0.027(2) 0.033(2) 0.037(2) 0.0031(18) -0.0008(19) -0.001(2)
O7 0.031(3) 0.059(3) 0.055(3) -0.004(2) 0.004(2) 0.000(2)
O8 0.047(3) 0.044(3) 0.054(3) -0.011(2) -0.001(2) -0.003(2)
Li1 0.044(7) 0.050(7) 0.032(5) -0.006(5) 0.006(5) -0.011(6)
Li2 0.028(6) 0.044(6) 0.052(6) 0.010(5) 0.002(5) -0.001(5)

loop_
_atom_type_symbol
_atom_type_description
_atom_type_scat_dispersion_real
_atom_type_scat_dispersion_imag
_atom_type_scat_source
C C 0.0033 0.0016 'International Tables Vol C Tables 4.2.6.8 and 6.1.1.4'
H H 0.0000 0.0000 'International Tables Vol C Tables 4.2.6.8 and 6.1.1.4'
Ni Ni 0.3393 1.1124 'International Tables Vol C Tables 4.2.6.8 and 6.1.1.4'
P P 0.1023 0.0942 'International Tables Vol C Tables 4.2.6.8 and 6.1.1.4'
Cl Cl 0.1484 0.1585 'International Tables Vol C Tables 4.2.6.8 and 6.1.1.4'
O O 0.0106 0.0060 'International Tables Vol C Tables 4.2.6.8 and 6.1.1.4'
Li Li -0.0003 0.0001 'International Tables Vol C Tables 4.2.6.8 and 6.1.1.4'

loop_
_geom_angle_atom_site_label_1
_geom_angle_atom_site_label_2
_geom_angle_atom_site_label_3
_geom_angle
C14 C1 C2 121.2(6)
C14 C1 P1 130.2(5)
C2 C1 P1 108.4(5)
O1 C2 C1 121.4(6)
O1 C2 C3 119.8(6)
C1 C2 C3 118.8(6)
C8 C3 C2 116.5(7)
C8 C3 C4 121.7(6)
C2 C3 C4 121.7(6)
C3 C4 C6 109.3(6)
C3 C4 C7 113.0(6)
C6 C4 C7 107.5(6)
C3 C4 C5 109.6(6)
C6 C4 C5 111.4(7)
C7 C4 C5 105.9(7)
C4 C5 H5A 109.5
C4 C5 H5B 109.5
H5A C5 H5B 109.5
C4 C5 H5C 109.5
H5A C5 H5C 109.5
H5B C5 H5C 109.5
C4 C6 H6A 109.5
C4 C6 H6B 109.5
H6A C6 H6B 109.5
C4 C6 H6C 109.5
H6A C6 H6C 109.5
H6B C6 H6C 109.5
C4 C7 H7A 109.5
C4 C7 H7B 109.5
H7A C7 H7B 109.5
C4 C7 H7C 109.5
H7A C7 H7C 109.5
H7B C7 H7C 109.5
C9 C8 C3 125.4(7)
C9 C8 H8 117.3
C3 C8 H8 117.3
C14 C9 C8 116.4(6)
C14 C9 C10 121.0(7)
C8 C9 C10 122.6(7)
C11A C10 C12A 102.9(19)
C11A C10 C13 80.5(16)
C12A C10 C13 126.3(15)
C11A C10 C9 117.3(15)
C12A C10 C9 113.7(12)
C13 C10 C9 111.3(8)
C11A C10 C12 124.0(16)
C12A C10 C12 25.6(12)
C13 C10 C12 111.3(11)
C9 C10 C12 108.7(8)
C11A C10 C11 27.9(14)
C12A C10 C11 84.0(14)
C13 C10 C11 108.2(11)
C9 C10 C11 108.1(9)
C12 C10 C11 109.1(10)
C11A C10 C13A 106.9(18)
C12A C10 C13A 103.9(16)
C13 C10 C13A 30.9(9)
C9 C10 C13A 111.0(10)
C12 C10 C13A 83.1(12)
C11 C10 C13A 132.2(12)
C10 C11 H11A 109.4
C10 C11 H11B 109.5
H11A C11 H11B 109.5
C10 C11 H11C 109.5
H11A C11 H11C 109.5
H11B C11 H11C 109.5
C10 C12 H12A 109.5
C10 C12 H12B 109.5
H12A C12 H12B 109.5
C10 C12 H12C 109.5
H12A C12 H12C 109.5
H12B C12 H12C 109.5
C10 C13 H13A 109.5
C10 C13 H13B 109.5
H13A C13 H13B 109.5
C10 C13 H13C 109.5
H13A C13 H13C 109.5
H13B C13 H13C 109.5
C10 C11A H11D 109.7
C10 C11A H11E 109.5
H11D C11A H11E 109.5
C10 C11A H11F 109.2
H11D C11A H11F 109.5
H11E C11A H11F 109.5
C10 C12A H12D 109.4
C10 C12A H12E 109.5
H12D C12A H12E 109.5
C10 C12A H12F 109.5
H12D C12A H12F 109.5
H12E C12A H12F 109.5
C10 C13A H13D 109.5
C10 C13A H13E 109.5
H13D C13A H13E 109.5
C10 C13A H13F 109.5
H13D C13A H13F 109.5
H13E C13A H13F 109.5
C9 C14 C1 121.3(7)
C9 C14 H14 119.3
C1 C14 H14 119.3
C28 C15 C16 120.8(6)
C28 C15 P1 126.4(5)
C16 C15 P1 112.6(5)
O2 C16 C15 117.7(6)
O2 C16 C17 122.8(6)
C15 C16 C17 119.5(6)
O2 C16 Li2 47.0(3)
C15 C16 Li2 100.2(4)
C17 C16 Li2 120.1(5)
C22 C17 C16 115.2(6)
C22 C17 C18 121.7(6)
C16 C17 C18 122.9(6)
C19 C18 C17 109.0(6)
C19 C18 C20 110.6(6)
C17 C18 C20 110.4(6)
C19 C18 C21 107.7(6)
C17 C18 C21 112.4(6)
C20 C18 C21 106.6(6)
C18 C19 H19A 109.5
C18 C19 H19B 109.5
H19A C19 H19B 109.5
C18 C19 H19C 109.5
H19A C19 H19C 109.5
H19B C19 H19C 109.5
C18 C20 H20A 109.5
C18 C20 H20B 109.5
H20A C20 H20B 109.5
C18 C20 H20C 109.5
H20A C20 H20C 109.5
H20B C20 H20C 109.5
C18 C21 H21A 109.5
C18 C21 H21B 109.5
H21A C21 H21B 109.5
C18 C21 H21C 109.5
H21A C21 H21C 109.5
H21B C21 H21C 109.5
C23 C22 C17 125.4(7)
C23 C22 H22 117.3
C17 C22 H22 117.3
C28 C23 C22 117.0(6)
C28 C23 C24 123.6(6)
C22 C23 C24 119.4(6)
C27A C24 C26 80.5(14)
C27A C24 C23 116.4(12)
C26 C24 C23 109.5(8)
C27A C24 C25 128.8(14)
C26 C24 C25 107.6(9)
C23 C24 C25 108.2(7)
C27A C24 C27 30.6(11)
C26 C24 C27 110.2(9)
C23 C24 C27 110.8(7)
C25 C24 C27 110.4(9)
C27A C24 C25A 109.4(18)
C26 C24 C25A 132.3(15)
C23 C24 C25A 106.9(13)
C25 C24 C25A 30.1(12)
C27 C24 C25A 83.7(14)
C27A C24 C26A 108(2)
C26 C24 C26A 35.3(17)
C23 C24 C26A 113.4(18)
C25 C24 C26A 73.3(19)
C27 C24 C26A 131.5(19)
C25A C24 C26A 101(2)
C24 C25 H25A 109.5
C24 C25 H25B 109.5
H25A C25 H25B 109.5
C24 C25 H25C 109.4
H25A C25 H25C 109.5
H25B C25 H25C 109.5
C24 C26 H26A 109.5
C24 C26 H26B 109.4
H26A C26 H26B 109.5
C24 C26 H26C 109.6
H26A C26 H26C 109.5
H26B C26 H26C 109.5
C24 C27 H27A 109.4
C24 C27 H27B 109.5
H27A C27 H27B 109.5
C24 C27 H27C 109.5
H27A C27 H27C 109.5
H27B C27 H27C 109.5
C24 C25A H25D 109.4
C24 C25A H25E 109.5
H25D C25A H25E 109.5
C24 C25A H25F 109.5
H25D C25A H25F 109.5
H25E C25A H25F 109.5
C24 C26A H26D 109.6
C24 C26A H26E 109.8
H26D C26A H26E 109.5
C24 C26A H26F 109.0
H26D C26A H26F 109.5
H26E C26A H26F 109.5
C24 C27A H27D 109.4
C24 C27A H27E 109.2
H27D C27A H27E 109.5
C24 C27A H27F 109.8
H27D C27A H27F 109.5
H27E C27A H27F 109.5
C23 C28 C15 122.0(6)
C23 C28 H28 119.0
C15 C28 H28 119.0
C42 C29 C30 122.0(5)
C42 C29 P1 120.0(5)
C30 C29 P1 117.9(5)
O3 C30 C29 119.4(5)
O3 C30 C31 122.4(5)
C29 C30 C31 118.2(6)
C36 C31 C30 117.3(6)
C36 C31 C32 121.8(6)
C30 C31 C32 120.9(6)
C33 C32 C34 109.8(6)
C33 C32 C31 112.7(6)
C34 C32 C31 108.7(6)
C33 C32 C35 106.7(7)
C34 C32 C35 106.0(6)
C31 C32 C35 112.7(6)
C32 C33 H33A 109.5
C32 C33 H33B 109.5
H33A C33 H33B 109.5
C32 C33 H33C 109.5
H33A C33 H33C 109.5
H33B C33 H33C 109.5
C32 C34 H34A 109.5
C32 C34 H34B 109.5
H34A C34 H34B 109.5
C32 C34 H34C 109.5
H34A C34 H34C 109.5
H34B C34 H34C 109.5
C32 C35 H35A 109.5
C32 C35 H35B 109.5
H35A C35 H35B 109.5
C32 C35 H35C 109.5
H35A C35 H35C 109.5
H35B C35 H35C 109.5
C31 C36 C37 125.3(6)
C31 C36 H36 117.4
C37 C36 H36 117.4
C42 C37 C36 117.2(6)
C42 C37 C38 119.0(6)
C36 C37 C38 123.8(6)
C39 C38 C37 113.7(6)
C39 C38 C40 107.9(7)
C37 C38 C40 111.0(6)
C39 C38 C41 108.4(7)
C37 C38 C41 109.1(6)
C40 C38 C41 106.4(7)
C38 C39 H39A 109.5
C38 C39 H39B 109.5
H39A C39 H39B 109.5
C38 C39 H39C 109.5
H39A C39 H39C 109.5
H39B C39 H39C 109.5
C38 C40 H40A 109.5
C38 C40 H40B 109.5
H40A C40 H40B 109.5
C38 C40 H40C 109.5
H40A C40 H40C 109.5
H40B C40 H40C 109.5
C38 C41 H41A 109.5
C38 C41 H41B 109.5
H41A C41 H41B 109.5
C38 C41 H41C 109.5
H41A C41 H41C 109.5
H41B C41 H41C 109.5
C37 C42 C29 120.0(6)
C37 C42 H42 120.0
C29 C42 H42 120.0
C44 C43 C56 121.9(6)
C44 C43 P2 110.5(5)
C56 C43 P2 127.4(6)
O4 C44 C43 119.8(6)
O4 C44 C45 121.4(6)
C43 C44 C45 118.7(6)
C50 C45 C44 116.3(7)
C50 C45 C46 123.3(6)
C44 C45 C46 120.3(6)
C47 C46 C45 110.1(6)
C47 C46 C48 112.5(6)
C45 C46 C48 108.6(6)
C47 C46 C49 108.5(6)
C45 C46 C49 111.0(6)
C48 C46 C49 106.0(6)
C46 C47 H47A 109.5
C46 C47 H47B 109.5
H47A C47 H47B 109.5
C46 C47 H47C 109.5
H47A C47 H47C 109.5
H47B C47 H47C 109.5
C46 C48 H48A 109.5
C46 C48 H48B 109.5
H48A C48 H48B 109.5
C46 C48 H48C 109.5
H48A C48 H48C 109.5
H48B C48 H48C 109.5
C46 C49 H49A 109.5
C46 C49 H49B 109.5
H49A C49 H49B 109.5
C46 C49 H49C 109.5
H49A C49 H49C 109.5
H49B C49 H49C 109.5
C45 C50 C51 126.0(7)
C45 C50 H50 117.0
C51 C50 H50 117.0
C56 C51 C50 116.5(6)
C56 C51 C52 122.8(7)
C50 C51 C52 120.7(6)
C55 C52 C54 107.8(7)
C55 C52 C53 108.4(7)
C54 C52 C53 110.0(7)
C55 C52 C51 111.1(6)
C54 C52 C51 110.2(7)
C53 C52 C51 109.4(7)
C52 C53 H53A 109.5
C52 C53 H53B 109.5
H53A C53 H53B 109.5
C52 C53 H53C 109.5
H53A C53 H53C 109.5
H53B C53 H53C 109.5
C52 C54 H54A 109.5
C52 C54 H54B 109.5
H54A C54 H54B 109.5
C52 C54 H54C 109.5
H54A C54 H54C 109.5
H54B C54 H54C 109.5
C52 C55 H55A 109.5
C52 C55 H55B 109.5
H55A C55 H55B 109.5
C52 C55 H55C 109.5
H55A C55 H55C 109.5
H55B C55 H55C 109.5
C51 C56 C43 120.2(7)
C51 C56 H56 119.9
C43 C56 H56 119.9
C58 C57 C70 121.6(5)
C58 C57 P2 118.1(4)
C70 C57 P2 120.2(5)
O5 C58 C57 119.2(5)
O5 C58 C59 121.4(6)
C57 C58 C59 119.4(6)
C64 C59 C58 116.1(6)
C64 C59 C60 121.8(5)
C58 C59 C60 122.1(6)
C61 C60 C62 109.8(6)
C61 C60 C59 111.2(6)
C62 C60 C59 110.2(5)
C61 C60 C63 105.8(6)
C62 C60 C63 108.0(6)
C59 C60 C63 111.7(6)
C60 C61 H61A 109.5
C60 C61 H61B 109.5
H61A C61 H61B 109.5
C60 C61 H61C 109.5
H61A C61 H61C 109.5
H61B C61 H61C 109.5
C60 C62 H62A 109.5
C60 C62 H62B 109.5
H62A C62 H62B 109.5
C60 C62 H62C 109.5
H62A C62 H62C 109.5
H62B C62 H62C 109.5
C60 C63 H63A 109.5
C60 C63 H63B 109.5
H63A C63 H63B 109.5
C60 C63 H63C 109.5
H63A C63 H63C 109.5
H63B C63 H63C 109.5
C65 C64 C59 126.0(6)
C65 C64 H64 117.0
C59 C64 H64 117.0
C64 C65 C70 117.0(6)
C64 C65 C66 121.1(6)
C70 C65 C66 121.9(7)
C67 C66 C69 107.8(8)
C67 C66 C65 109.6(7)
C69 C66 C65 112.0(6)
C67 C66 C68 107.3(7)
C69 C66 C68 110.5(8)
C65 C66 C68 109.6(7)
C66 C67 H67A 109.5
C66 C67 H67B 109.5
H67A C67 H67B 109.5
C66 C67 H67C 109.5
H67A C67 H67C 109.5
H67B C67 H67C 109.5
C66 C68 H68A 109.5
C66 C68 H68B 109.5
H68A C68 H68B 109.5
C66 C68 H68C 109.5
H68A C68 H68C 109.5
H68B C68 H68C 109.5
C66 C69 H69A 109.5
C66 C69 H69B 109.5
H69A C69 H69B 109.5
C66 C69 H69C 109.5
H69A C69 H69C 109.5
H69B C69 H69C 109.5
C65 C70 C57 119.9(6)
C65 C70 H70 120.1
C57 C70 H70 120.1
C84 C71 C72 121.9(6)
C84 C71 P2 125.0(5)
C72 C71 P2 112.7(5)
O6 C72 C71 117.8(5)
O6 C72 C73 124.1(5)
C71 C72 C73 118.1(6)
C78 C73 C72 116.5(6)
C78 C73 C74 122.0(6)
C72 C73 C74 121.4(6)
C76 C74 C75 111.6(6)
C76 C74 C73 110.8(5)
C75 C74 C73 109.1(6)
C76 C74 C77 106.6(6)
C75 C74 C77 107.0(6)
C73 C74 C77 111.7(6)
C74 C75 H75A 109.5
C74 C75 H75B 109.5
H75A C75 H75B 109.5
C74 C75 H75C 109.5
H75A C75 H75C 109.5
H75B C75 H75C 109.5
C74 C76 H76A 109.5
C74 C76 H76B 109.5
H76A C76 H76B 109.5
C74 C76 H76C 109.5
H76A C76 H76C 109.5
H76B C76 H76C 109.5
C74 C77 H77A 109.5
C74 C77 H77B 109.5
H77A C77 H77B 109.5
C74 C77 H77C 109.5
H77A C77 H77C 109.5
H77B C77 H77C 109.5
C79 C78 C73 126.0(6)
C79 C78 H78 117.0
C73 C78 H78 117.0
C84 C79 C78 116.2(6)
C84 C79 C80 121.9(6)
C78 C79 C80 121.9(6)
C81 C80 C83A 131.0(13)
C81 C80 C79 107.7(9)
C83A C80 C79 113.7(11)
C81 C80 C82A 68.9(14)
C83A C80 C82A 113.2(15)
C79 C80 C82A 114.7(12)
C81 C80 C83 112.0(11)
C83A C80 C83 26.4(10)
C79 C80 C83 113.0(8)
C82A C80 C83 128.9(13)
C81 C80 C82 111.3(11)
C83A C80 C82 80.2(12)
C79 C80 C82 107.7(8)
C82A C80 C82 43.0(11)
C83 C80 C82 105.1(10)
C81 C80 C81A 37.4(13)
C83A C80 C81A 103.6(17)
C79 C80 C81A 107.3(13)
C82A C80 C81A 102.9(18)
C83 C80 C81A 78.9(15)
C82 C80 C81A 139.6(15)
C80 C81 H81A 109.5
C80 C81 H81B 109.5
H81A C81 H81B 109.5
C80 C81 H81C 109.4
H81A C81 H81C 109.5
H81B C81 H81C 109.5
C80 C82 H82A 109.5
C80 C82 H82B 109.5
H82A C82 H82B 109.5
C80 C82 H82C 109.5
H82A C82 H82C 109.5
H82B C82 H82C 109.5
C80 C83 H83A 109.5
C80 C83 H83B 109.5
H83A C83 H83B 109.5
C80 C83 H83C 109.5
H83A C83 H83C 109.5
H83B C83 H83C 109.5
C80 C81A H81D 109.4
C80 C81A H81E 109.5
H81D C81A H81E 109.5
C80 C81A H81F 109.5
H81D C81A H81F 109.5
H81E C81A H81F 109.5
C80 C82A H82D 109.5
C80 C82A H82E 109.4
H82D C82A H82E 109.5
C80 C82A H82F 109.5
H82D C82A H82F 109.5
H82E C82A H82F 109.5
C80 C83A H83D 109.5
C80 C83A H83E 109.5
H83D C83A H83E 109.5
C80 C83A H83F 109.4
H83D C83A H83F 109.5
H83E C83A H83F 109.5
C79 C84 C71 121.4(6)
C79 C84 H84 119.3
C71 C84 H84 119.3
O7 C85 C86 107.2(7)
O7 C85 H85A 110.3
C86 C85 H85A 110.3
O7 C85 H85B 110.3
C86 C85 H85B 110.3
H85A C85 H85B 108.5
C87 C86 C85 105.5(8)
C87 C86 H86A 110.6
C85 C86 H86A 110.6
C87 C86 H86B 110.6
C85 C86 H86B 110.6
H86A C86 H86B 108.8
C86 C87 C88 107.1(7)
C86 C87 H87A 110.3
C88 C87 H87A 110.3
C86 C87 H87B 110.3
C88 C87 H87B 110.3
H87A C87 H87B 108.5
O7 C88 C87 106.0(6)
O7 C88 H88A 110.5
C87 C88 H88A 110.5
O7 C88 H88B 110.5
C87 C88 H88B 110.5
H88A C88 H88B 108.7
C90 C89 O8 109.6(7)
C90 C89 H89A 109.8
O8 C89 H89A 109.8
C90 C89 H89B 109.8
O8 C89 H89B 109.8
H89A C89 H89B 108.2
C89 C90 C91 107.2(8)
C89 C90 H90A 110.3
C91 C90 H90A 110.3
C89 C90 H90B 110.3
C91 C90 H90B 110.3
H90A C90 H90B 108.5
C90 C91 C92 107.1(7)
C90 C91 H91A 110.3
C92 C91 H91A 110.3
C90 C91 H91B 110.3
C92 C91 H91B 110.3
H91A C91 H91B 108.6
O8 C92 C91 107.0(6)
O8 C92 H92A 110.3
C91 C92 H92A 110.3
O8 C92 H92B 110.3
C91 C92 H92B 110.3
H92A C92 H92B 108.6
Cl2A C93 Cl1 122.0(6)
Cl2A C93 Cl2 23.9(3)
Cl1 C93 Cl2 107.6(5)
Cl2A C93 H93A 106.8
Cl1 C93 H93A 106.8
Cl2 C93 H93A 130.7
Cl2A C93 H93B 106.8
Cl1 C93 H93B 106.8
Cl2 C93 H93B 95.9
H93A C93 H93B 106.7
Cl3 C94 Cl4 112.0(10)
Cl3 C94 H94A 109.2
Cl4 C94 H94A 109.2
Cl3 C94 H94B 109.2
Cl4 C94 H94B 109.2
H94A C94 H94B 107.9
O1 Ni1 O2 166.63(18)
O1 Ni1 O5 96.84(18)
O2 Ni1 O5 87.73(17)
O1 Ni1 P1 87.19(14)
O2 Ni1 P1 87.54(13)
O5 Ni1 P1 174.55(14)
O1 Ni1 Ni2 100.79(13)
O2 Ni1 Ni2 91.31(12)
O5 Ni1 Ni2 94.60(12)
P1 Ni1 Ni2 88.21(5)
O1 Ni1 Li1 138.8(3)
O2 Ni1 Li1 49.7(3)
O5 Ni1 Li1 43.7(2)
P1 Ni1 Li1 133.1(2)
Ni2 Ni1 Li1 76.3(2)
O1 Ni1 Li2 150.7(2)
O2 Ni1 Li2 38.6(2)
O5 Ni1 Li2 99.6(2)
P1 Ni1 Li2 78.3(2)
Ni2 Ni1 Li2 53.97(19)
Li1 Ni1 Li2 56.6(3)
O4 Ni2 O3 97.00(18)
O4 Ni2 O6 163.92(18)
O3 Ni2 O6 87.69(17)
O4 Ni2 P2 87.56(14)
O3 Ni2 P2 174.83(13)
O6 Ni2 P2 87.26(13)
O4 Ni2 Ni1 105.17(13)
O3 Ni2 Ni1 93.73(12)
O6 Ni2 Ni1 89.79(12)
P2 Ni2 Ni1 87.40(5)
O4 Ni2 Li2 140.5(3)
O3 Ni2 Li2 44.6(3)
O6 Ni2 Li2 48.7(3)
P2 Ni2 Li2 131.3(2)
Ni1 Ni2 Li2 74.6(2)
C15 P1 C1 116.1(3)
C15 P1 C29 109.3(3)
C1 P1 C29 107.4(3)
C15 P1 Ni1 96.4(2)
C1 P1 Ni1 98.7(2)
C29 P1 Ni1 129.2(2)
C43 P2 C71 113.4(3)
C43 P2 C57 109.9(3)
C71 P2 C57 108.8(3)
C43 P2 Ni2 97.9(2)
C71 P2 Ni2 95.9(2)
C57 P2 Ni2 130.2(2)
C2 O1 Ni1 116.9(4)
C16 O2 Ni1 110.3(4)
C16 O2 Li1 157.6(5)
Ni1 O2 Li1 84.7(3)
C16 O2 Li2 104.4(4)
Ni1 O2 Li2 106.2(3)
Li1 O2 Li2 86.3(4)
C30 O3 Li2 138.6(5)
C30 O3 Ni2 119.4(4)
Li2 O3 Ni2 89.4(4)
C44 O4 Ni2 117.1(4)
C58 O5 Li1 138.6(5)
C58 O5 Ni1 119.4(4)
Li1 O5 Ni1 90.0(4)
C72 O6 Ni2 109.3(4)
C72 O6 Li2 158.0(5)
Ni2 O6 Li2 85.3(3)
C72 O6 Li1 104.3(5)
Ni2 O6 Li1 107.0(4)
Li2 O6 Li1 86.1(5)
C88 O7 C85 107.7(5)
C88 O7 Li1 118.4(5)
C85 O7 Li1 132.7(6)
C89 O8 C92 106.5(5)
C89 O8 Li2 135.1(6)
C92 O8 Li2 117.9(5)
O5 Li1 O7 109.1(5)
O5 Li1 O2 86.3(5)
O7 Li1 O2 146.4(6)
O5 Li1 O6 108.4(5)
O7 Li1 O6 113.3(6)
O2 Li1 O6 88.1(4)
O5 Li1 Ni1 46.3(3)
O7 Li1 Ni1 154.9(5)
O2 Li1 Ni1 45.6(3)
O6 Li1 Ni1 84.0(4)
O5 Li1 Li2 116.4(6)
O7 Li1 Li2 134.0(5)
O2 Li1 Li2 47.3(3)
O6 Li1 Li2 45.7(3)
Ni1 Li1 Li2 71.1(3)
O3 Li2 O8 110.8(6)
O3 Li2 O6 86.4(5)
O8 Li2 O6 143.2(6)
O3 Li2 O2 108.9(5)
O8 Li2 O2 113.2(5)
O6 Li2 O2 89.6(5)
O3 Li2 Ni2 46.0(3)
O8 Li2 Ni2 155.7(6)
O6 Li2 Ni2 46.0(2)
O2 Li2 Ni2 85.4(4)
O3 Li2 C16 106.4(5)
O8 Li2 C16 88.9(4)
O6 Li2 C16 118.1(5)
O2 Li2 C16 28.6(2)
Ni2 Li2 C16 103.7(4)
O3 Li2 Li1 117.3(6)
O8 Li2 Li1 131.6(5)
O6 Li2 Li1 48.3(3)
O2 Li2 Li1 46.4(3)
Ni2 Li2 Li1 72.4(4)
C16 Li2 Li1 73.7(4)
O3 Li2 Ni1 77.2(4)
O8 Li2 Ni1 141.5(5)
O6 Li2 Ni1 72.5(3)
O2 Li2 Ni1 35.2(2)
Ni2 Li2 Ni1 51.43(19)
C16 Li2 Ni1 53.5(2)
Li1 Li2 Ni1 52.3(3)

loop_
_geom_bond_atom_site_label_1
_geom_bond_atom_site_label_2
_geom_bond_distance
C1 C14 1.397(9)
C1 C2 1.406(9)
C1 P1 1.796(6)
C2 O1 1.336(8)
C2 C3 1.418(9)
C3 C8 1.398(10)
C3 C4 1.529(10)
C4 C6 1.546(11)
C4 C7 1.566(10)
C4 C5 1.566(11)
C5 H5A 0.9600
C5 H5B 0.9600
C5 H5C 0.9600
C6 H6A 0.9600
C6 H6B 0.9600
C6 H6C 0.9600
C7 H7A 0.9600
C7 H7B 0.9600
C7 H7C 0.9600
C8 C9 1.395(11)
C8 H8 0.9300
C9 C14 1.374(10)
C9 C10 1.538(10)
C10 C11A 1.41(3)
C10 C12A 1.45(3)
C10 C13 1.489(16)
C10 C12 1.537(17)
C10 C11 1.605(18)
C10 C13A 1.77(3)
C11 H11A 0.9600
C11 H11B 0.9600
C11 H11C 0.9600
C12 H12A 0.9600
C12 H12B 0.9600
C12 H12C 0.9600
C13 H13A 0.9600
C13 H13B 0.9600
C13 H13C 0.9600
C11A H11D 0.9600
C11A H11E 0.9600
C11A H11F 0.9600
C12A H12D 0.9600
C12A H12E 0.9600
C12A H12F 0.9600
C13A H13D 0.9600
C13A H13E 0.9600
C13A H13F 0.9600
C14 H14 0.9300
C15 C28 1.388(9)
C15 C16 1.417(9)
C15 P1 1.798(6)
C16 O2 1.372(7)
C16 C17 1.426(9)
C16 Li2 2.777(12)
C17 C22 1.418(9)
C17 C18 1.534(9)
C18 C19 1.513(10)
C18 C20 1.527(10)
C18 C21 1.542(10)
C19 H19A 0.9600
C19 H19B 0.9600
C19 H19C 0.9600
C20 H20A 0.9600
C20 H20B 0.9600
C20 H20C 0.9600
C21 H21A 0.9600
C21 H21B 0.9600
C21 H21C 0.9600
C22 C23 1.393(9)
C22 H22 0.9300
C23 C28 1.361(9)
C23 C24 1.529(10)
C24 C27A 1.49(3)
C24 C26 1.515(15)
C24 C25 1.546(14)
C24 C27 1.562(15)
C24 C25A 1.60(3)
C24 C26A 1.59(4)
C25 H25A 0.9600
C25 H25B 0.9600
C25 H25C 0.9600
C26 H26A 0.9600
C26 H26B 0.9600
C26 H26C 0.9600
C27 H27A 0.9600
C27 H27B 0.9600
C27 H27C 0.9600
C25A H25D 0.9600
C25A H25E 0.9600
C25A H25F 0.9600
C26A H26D 0.9600
C26A H26E 0.9600
C26A H26F 0.9600
C27A H27D 0.9600
C27A H27E 0.9600
C27A H27F 0.9600
C28 H28 0.9300
C29 C42 1.388(9)
C29 C30 1.417(8)
C29 P1 1.812(6)
C30 O3 1.337(7)
C30 C31 1.423(9)
C31 C36 1.374(9)
C31 C32 1.533(9)
C32 C33 1.516(11)
C32 C34 1.527(11)
C32 C35 1.537(9)
C33 H33A 0.9600
C33 H33B 0.9600
C33 H33C 0.9600
C34 H34A 0.9600
C34 H34B 0.9600
C34 H34C 0.9600
C35 H35A 0.9600
C35 H35B 0.9600
C35 H35C 0.9600
C36 C37 1.394(9)
C36 H36 0.9300
C37 C42 1.390(9)
C37 C38 1.549(9)
C38 C39 1.515(11)
C38 C40 1.550(11)
C38 C41 1.549(10)
C39 H39A 0.9600
C39 H39B 0.9600
C39 H39C 0.9600
C40 H40A 0.9600
C40 H40B 0.9600
C40 H40C 0.9600
C41 H41A 0.9600
C41 H41B 0.9600
C41 H41C 0.9600
C42 H42 0.9300
C43 C44 1.407(10)
C43 C56 1.415(9)
C43 P2 1.784(7)
C44 O4 1.340(8)
C44 C45 1.430(9)
C45 C50 1.378(10)
C45 C46 1.513(10)
C46 C47 1.496(10)
C46 C48 1.539(10)
C46 C49 1.558(9)
C47 H47A 0.9600
C47 H47B 0.9600
C47 H47C 0.9600
C48 H48A 0.9600
C48 H48B 0.9600
C48 H48C 0.9600
C49 H49A 0.9600
C49 H49B 0.9600
C49 H49C 0.9600
C50 C51 1.420(10)
C50 H50 0.9300
C51 C56 1.373(9)
C51 C52 1.541(10)
C52 C55 1.512(11)
C52 C54 1.527(11)
C52 C53 1.527(11)
C53 H53A 0.9600
C53 H53B 0.9600
C53 H53C 0.9600
C54 H54A 0.9600
C54 H54B 0.9600
C54 H54C 0.9600
C55 H55A 0.9600
C55 H55B 0.9600
C55 H55C 0.9600
C56 H56 0.9300
C57 C58 1.401(9)
C57 C70 1.400(9)
C57 P2 1.819(6)
C58 O5 1.353(7)
C58 C59 1.427(8)
C59 C64 1.385(9)
C59 C60 1.543(10)
C60 C61 1.516(10)
C60 C62 1.532(10)
C60 C63 1.535(9)
C61 H61A 0.9600
C61 H61B 0.9600
C61 H61C 0.9600
C62 H62A 0.9600
C62 H62B 0.9600
C62 H62C 0.9600
C63 H63A 0.9600
C63 H63B 0.9600
C63 H63C 0.9600
C64 C65 1.383(10)
C64 H64 0.9300
C65 C70 1.399(9)
C65 C66 1.535(10)
C66 C67 1.517(12)
C66 C69 1.515(13)
C66 C68 1.545(12)
C67 H67A 0.9600
C67 H67B 0.9600
C67 H67C 0.9600
C68 H68A 0.9600
C68 H68B 0.9600
C68 H68C 0.9600
C69 H69A 0.9600
C69 H69B 0.9600
C69 H69C 0.9600
C70 H70 0.9300
C71 C84 1.385(9)
C71 C72 1.416(9)
C71 P2 1.801(7)
C72 O6 1.365(7)
C72 C73 1.420(9)
C73 C78 1.406(9)
C73 C74 1.540(9)
C74 C76 1.506(10)
C74 C75 1.529(10)
C74 C77 1.550(9)
C75 H75A 0.9600
C75 H75B 0.9600
C75 H75C 0.9600
C76 H76A 0.9600
C76 H76B 0.9600
C76 H76C 0.9600
C77 H77A 0.9600
C77 H77B 0.9600
C77 H77C 0.9600
C78 C79 1.381(9)
C78 H78 0.9300
C79 C84 1.382(9)
C79 C80 1.529(10)
C80 C81 1.441(18)
C80 C83A 1.49(2)
C80 C82A 1.53(3)
C80 C83 1.543(17)
C80 C82 1.605(17)
C80 C81A 1.55(3)
C81 H81A 0.9600
C81 H81B 0.9600
C81 H81C 0.9600
C82 H82A 0.9600
C82 H82B 0.9600
C82 H82C 0.9600
C83 H83A 0.9600
C83 H83B 0.9600
C83 H83C 0.9600
C81A H81D 0.9600
C81A H81E 0.9600
C81A H81F 0.9600
C82A H82D 0.9600
C82A H82E 0.9600
C82A H82F 0.9600
C83A H83D 0.9600
C83A H83E 0.9600
C83A H83F 0.9600
C84 H84 0.9300
C85 O7 1.459(8)
C85 C86 1.461(12)
C85 H85A 0.9700
C85 H85B 0.9700
C86 C87 1.440(13)
C86 H86A 0.9700
C86 H86B 0.9700
C87 C88 1.499(11)
C87 H87A 0.9700
C87 H87B 0.9700
C88 O7 1.451(8)
C88 H88A 0.9700
C88 H88B 0.9700
C89 C90 1.412(13)
C89 O8 1.429(9)
C89 H89A 0.9700
C89 H89B 0.9700
C90 C91 1.459(13)
C90 H90A 0.9700
C90 H90B 0.9700
C91 C92 1.465(11)
C91 H91A 0.9700
C91 H91B 0.9700
C92 O8 1.454(8)
C92 H92A 0.9700
C92 H92B 0.9700
C93 Cl2A 1.667(12)
C93 Cl1 1.740(11)
C93 Cl2 1.746(11)
C93 H93A 0.9700
C93 H93B 0.9700
C94 Cl3 1.631(17)
C94 Cl4 1.837(17)
C94 H94A 0.9700
C94 H94B 0.9700
Ni1 O1 1.870(4)
Ni1 O2 1.933(4)
Ni1 O5 1.948(4)
Ni1 P1 2.1001(18)
Ni1 Ni2 2.6135(10)
Ni1 Li1 2.694(12)
Ni1 Li2 3.223(11)
Ni2 O4 1.871(4)
Ni2 O3 1.945(4)
Ni2 O6 1.950(4)
Ni2 P2 2.1047(18)
Ni2 Li2 2.703(11)
O2 Li1 2.063(12)
O2 Li2 2.096(12)
O3 Li2 1.899(11)
O5 Li1 1.862(11)
O6 Li2 2.039(12)
O6 Li1 2.128(11)
O7 Li1 1.992(12)
O8 Li2 1.967(12)
Li1 Li2 2.845(15)

loop_
_platon_squeeze_void_nr
_platon_squeeze_void_average_x
_platon_squeeze_void_average_y
_platon_squeeze_void_average_z
_platon_squeeze_void_volume
_platon_squeeze_void_count_electrons
1 0.000 0.000 0.000 432.0 9.8
2 0.055 0.159 0.644 6.8 0.8
3 0.106 0.512 0.865 24.6 0.9
4 0.500 0.500 0.500 432.0 9.3
5 0.254 0.825 0.391 24.4 1.4
6 0.246 0.325 0.109 24.5 0.7
7 0.394 0.012 0.635 24.7 1.4
8 0.444 0.659 0.856 6.8 0.6
9 0.555 0.341 0.144 6.8 0.9
10 0.606 0.988 0.365 24.6 1.2
11 0.754 0.675 0.891 24.4 1.3
12 0.746 0.175 0.609 24.4 0.8
13 0.894 0.488 0.135 24.7 1.4
14 0.944 0.841 0.356 6.8 0.7
